data_4114845
loop_
_publ_author_name
'Juan C. Noveron'
'Myoung Soo Lah'
'Rico E. Del Sesto'
'Atta M. Arif'
'Joel S. Miller'
'Peter J. Stang'

_publ_section_title
;
 Engineering the Structure and Magnetic Properties of Crystalline Solids
 via the Metal-Directed Self-Assembly of a Versatile Molecular Building
 Unit
;
_journal_name_full 'Journal of the American Chemical Society'
_journal_page_first 6613
_journal_page_last 6625
_journal_paper_doi 10.1021/ja0200241
_journal_volume 124
_journal_year 2002
_chemical_formula_sum 'C26 H28 Co N6 O10'
_chemical_formula_weight 643.47
_chemical_name_systematic
;
 ?
;
_space_group_IT_number 14
_symmetry_cell_setting monoclinic
_symmetry_space_group_name_Hall '-P 2ybc'
_symmetry_space_group_name_H-M 'P 1 21/c 1'
_atom_sites_solution_hydrogens geom
_atom_sites_solution_primary direct
_atom_sites_solution_secondary difmap
_audit_creation_method SHELXL-97
_cell_angle_alpha 90.00
_cell_angle_beta 97.8869(14)
_cell_angle_gamma 90.00
_cell_formula_units_Z 2
_cell_length_a 7.4471(2)
_cell_length_b 12.6393(2)
_cell_length_c 14.7616(4)
_cell_measurement_reflns_used 11377
_cell_measurement_temperature 200(1)
_cell_measurement_theta_max 27.50
_cell_measurement_theta_min 1.02
_cell_volume 1376.31(6)
_computing_cell_refinement DENZO-SMN
_computing_data_collection 'Nonius COLLECT'
_computing_data_reduction DENZO-SMN
_computing_molecular_graphics 'WinGX, Ortep3'
_computing_structure_refinement 'SHELXL-97 (Sheldrick, 1997)'
_computing_structure_solution SIR97
_diffrn_ambient_temperature 200(1)
_diffrn_measured_fraction_theta_full 0.995
_diffrn_measured_fraction_theta_max 0.995
_diffrn_measurement_device_type 'Nonius KappaCCD Diffractometer'
_diffrn_measurement_method 'Phi plus Omega'
_diffrn_radiation_monochromator graphite
_diffrn_radiation_source 'fine-focus sealed tube'
_diffrn_radiation_type MoK\a
_diffrn_radiation_wavelength 0.71073
_diffrn_reflns_av_R_equivalents 0.0276
_diffrn_reflns_av_sigmaI/netI 0.0430
_diffrn_reflns_limit_h_max 9
_diffrn_reflns_limit_h_min -9
_diffrn_reflns_limit_k_max 16
_diffrn_reflns_limit_k_min -15
_diffrn_reflns_limit_l_max 19
_diffrn_reflns_limit_l_min -19
_diffrn_reflns_number 5841
_diffrn_reflns_theta_full 27.49
_diffrn_reflns_theta_max 27.49
_diffrn_reflns_theta_min 3.64
_diffrn_standards_decay_% <2.0
_exptl_absorpt_coefficient_mu 0.693
_exptl_absorpt_correction_T_max 0.9339
_exptl_absorpt_correction_T_min 0.8738
_exptl_absorpt_correction_type multi-scan
_exptl_absorpt_process_details 'DENZO-SMN (Otwinowski & Minor, 1997)'
_exptl_crystal_colour pink
_exptl_crystal_density_diffrn 1.553
_exptl_crystal_description prism
_exptl_crystal_F_000 666
_exptl_crystal_size_max 0.20
_exptl_crystal_size_mid 0.13
_exptl_crystal_size_min 0.10
_refine_diff_density_max 0.330
_refine_diff_density_min -0.387
_refine_diff_density_rms 0.055
_refine_ls_extinction_method none
_refine_ls_goodness_of_fit_ref 1.042
_refine_ls_hydrogen_treatment mixed
_refine_ls_matrix_type full
_refine_ls_number_parameters 252
_refine_ls_number_reflns 3153
_refine_ls_number_restraints 0
_refine_ls_restrained_S_all 1.042
_refine_ls_R_factor_all 0.0498
_refine_ls_R_factor_gt 0.0337
_refine_ls_shift/su_max 0.009
_refine_ls_shift/su_mean 0.001
_refine_ls_structure_factor_coef Fsqd
_refine_ls_weighting_details 'calc w=1/[\s^2^(Fo^2^)+(0.0325P)^2^+0.4391P] where P=(Fo^2^+2Fc^2^)/3'
_refine_ls_weighting_scheme calc
_refine_ls_wR_factor_gt 0.0748
_refine_ls_wR_factor_ref 0.0819
_reflns_number_gt 2486
_reflns_number_total 3153
_reflns_threshold_expression >2sigma(I)
_cod_data_source_file ja0200241_07.cif
_cod_data_source_block Co-complex7
_cod_original_sg_symbol_H-M 'P 21/c'
_cod_database_code 4114845

loop_
_symmetry_equiv_pos_as_xyz
'x, y, z'
'-x, y+1/2, -z+1/2'
'-x, -y, -z'
'x, -y-1/2, z-1/2'

loop_
_atom_site_label
_atom_site_type_symbol
_atom_site_fract_x
_atom_site_fract_y
_atom_site_fract_z
_atom_site_U_iso_or_equiv
_atom_site_adp_type
_atom_site_occupancy
_atom_site_symmetry_multiplicity
_atom_site_calc_flag
_atom_site_refinement_flags
Co1 Co 0.0000 0.0000 1.0000 0.02023(11) Uani 1 2 d S
O1 O -0.20220(19) -0.15013(9) 1.44236(8) 0.0351(3) Uani 1 1 d .
O2 O 0.17753(18) 0.12711(10) 1.03898(9) 0.0282(3) Uani 1 1 d .
O3 O -0.22973(17) 0.09332(9) 0.94786(8) 0.0287(3) Uani 1 1 d .
O4 O -0.38068(19) 0.22505(11) 0.88218(10) 0.0426(4) Uani 1 1 d .
O5 O -0.11303(19) 0.25175(10) 0.95505(10) 0.0391(3) Uani 1 1 d .
N1 N -0.09148(19) 0.00475(10) 1.12911(10) 0.0227(3) Uani 1 1 d .
N2 N -0.2079(2) 0.02193(12) 1.39915(10) 0.0250(3) Uani 1 1 d .
N3 N -0.2411(2) 0.19045(11) 0.92811(9) 0.0263(3) Uani 1 1 d .
C1 C -0.0962(3) -0.08273(13) 1.18053(12) 0.0279(4) Uani 1 1 d .
C2 C -0.1357(3) -0.08444(13) 1.26856(12) 0.0279(4) Uani 1 1 d .
C3 C -0.1728(2) 0.01086(12) 1.30973(11) 0.0216(3) Uani 1 1 d .
C4 C -0.1739(3) 0.10232(14) 1.25587(12) 0.0280(4) Uani 1 1 d .
C5 C -0.1331(3) 0.09584(13) 1.16858(11) 0.0263(4) Uani 1 1 d .
C6 C -0.2235(2) -0.05758(13) 1.46108(11) 0.0233(4) Uani 1 1 d .
C7 C -0.2690(2) -0.02483(14) 1.55267(11) 0.0237(4) Uani 1 1 d .
C8 C -0.2690(3) -0.10437(17) 1.61815(13) 0.0361(5) Uani 1 1 d .
C9 C -0.3124(3) -0.08144(18) 1.70412(14) 0.0418(5) Uani 1 1 d .
C10 C -0.3572(3) 0.01977(17) 1.72615(13) 0.0365(5) Uani 1 1 d .
C11 C -0.3595(3) 0.09900(17) 1.66129(13) 0.0377(5) Uani 1 1 d .
C12 C -0.3161(3) 0.07700(15) 1.57497(13) 0.0324(4) Uani 1 1 d .
C13 C 0.3699(3) 0.12847(18) 1.03881(18) 0.0385(5) Uani 1 1 d .
H2O H 0.143(3) 0.182(2) 1.0299(16) 0.054(8) Uiso 1 1 d .
H2N H -0.216(3) 0.0841(17) 1.4169(13) 0.032(5) Uiso 1 1 d .
H1 H -0.067(3) -0.1485(15) 1.1525(12) 0.032(5) Uiso 1 1 d .
H2 H -0.131(2) -0.1485(15) 1.3017(13) 0.030(5) Uiso 1 1 d .
H4 H -0.201(3) 0.1646(16) 1.2786(13) 0.033(5) Uiso 1 1 d .
H5 H -0.128(2) 0.1583(15) 1.1338(12) 0.026(5) Uiso 1 1 d .
H8 H -0.240(3) -0.1706(19) 1.6023(15) 0.050(7) Uiso 1 1 d .
H9 H -0.317(3) -0.1337(19) 1.7475(17) 0.064(7) Uiso 1 1 d .
H10 H -0.390(3) 0.0382(16) 1.7840(14) 0.036(5) Uiso 1 1 d .
H11 H -0.395(3) 0.1683(16) 1.6751(14) 0.038(5) Uiso 1 1 d .
H12 H -0.324(3) 0.1329(17) 1.5308(15) 0.047(6) Uiso 1 1 d .
H13A H 0.396(5) 0.129(2) 0.980(2) 0.103(11) Uiso 1 1 d .
H13B H 0.422(4) 0.065(3) 1.067(2) 0.086(9) Uiso 1 1 d .
H13C H 0.422(4) 0.186(3) 1.0702(19) 0.084(9) Uiso 1 1 d .

loop_
_atom_site_aniso_label
_atom_site_aniso_U_11
_atom_site_aniso_U_22
_atom_site_aniso_U_33
_atom_site_aniso_U_23
_atom_site_aniso_U_13
_atom_site_aniso_U_12
Co1 0.02686(19) 0.01742(17) 0.01766(17) -0.00093(12) 0.00750(12) 0.00036(13)
O1 0.0560(9) 0.0214(6) 0.0298(7) 0.0050(5) 0.0131(6) 0.0054(6)
O2 0.0319(7) 0.0181(6) 0.0358(7) -0.0016(5) 0.0090(6) -0.0007(5)
O3 0.0359(7) 0.0180(6) 0.0329(7) 0.0047(5) 0.0066(5) 0.0037(5)
O4 0.0369(8) 0.0399(8) 0.0509(9) 0.0199(7) 0.0061(7) 0.0123(6)
O5 0.0446(8) 0.0199(6) 0.0526(9) -0.0005(6) 0.0061(7) -0.0008(6)
N1 0.0279(7) 0.0217(7) 0.0196(7) -0.0011(5) 0.0071(6) 0.0012(6)
N2 0.0387(9) 0.0181(7) 0.0198(7) -0.0007(6) 0.0102(6) -0.0005(6)
N3 0.0355(9) 0.0221(7) 0.0245(8) 0.0029(6) 0.0153(6) 0.0052(7)
C1 0.0401(11) 0.0197(9) 0.0262(9) -0.0015(7) 0.0131(8) 0.0017(7)
C2 0.0402(11) 0.0193(8) 0.0264(9) 0.0027(7) 0.0121(8) 0.0021(7)
C3 0.0242(8) 0.0220(8) 0.0192(8) 0.0004(6) 0.0053(6) -0.0001(7)
C4 0.0439(11) 0.0193(8) 0.0223(9) -0.0018(7) 0.0093(8) 0.0043(8)
C5 0.0392(10) 0.0194(8) 0.0218(9) 0.0035(7) 0.0090(7) 0.0034(7)
C6 0.0250(9) 0.0226(9) 0.0226(8) 0.0040(7) 0.0042(7) -0.0010(7)
C7 0.0227(9) 0.0279(9) 0.0203(8) 0.0017(7) 0.0024(7) -0.0031(7)
C8 0.0485(13) 0.0339(10) 0.0274(10) 0.0062(8) 0.0110(9) 0.0032(9)
C9 0.0506(13) 0.0497(13) 0.0267(10) 0.0129(9) 0.0104(9) 0.0015(10)
C10 0.0332(11) 0.0568(13) 0.0203(9) -0.0041(9) 0.0060(8) -0.0076(9)
C11 0.0473(12) 0.0371(11) 0.0305(10) -0.0077(9) 0.0114(9) -0.0037(9)
C12 0.0424(11) 0.0311(10) 0.0252(9) -0.0002(8) 0.0100(8) -0.0039(8)
C13 0.0307(11) 0.0316(11) 0.0550(14) 0.0014(10) 0.0118(10) -0.0054(9)

loop_
_atom_type_symbol
_atom_type_description
_atom_type_scat_dispersion_real
_atom_type_scat_dispersion_imag
_atom_type_scat_source
C C 0.0033 0.0016 'International Tables Vol C Tables 4.2.6.8 and 6.1.1.4'
H H 0.0000 0.0000 'International Tables Vol C Tables 4.2.6.8 and 6.1.1.4'
N N 0.0061 0.0033 'International Tables Vol C Tables 4.2.6.8 and 6.1.1.4'
O O 0.0106 0.0060 'International Tables Vol C Tables 4.2.6.8 and 6.1.1.4'
Co Co 0.3494 0.9721 'International Tables Vol C Tables 4.2.6.8 and 6.1.1.4'

loop_
_geom_angle_atom_site_label_1
_geom_angle_atom_site_label_2
_geom_angle_atom_site_label_3
_geom_angle
_geom_angle_site_symmetry_1
_geom_angle_site_symmetry_3
O2 Co1 O2 180.00(4) . 3_557
O2 Co1 N1 90.00(5) . 3_557
O2 Co1 N1 90.00(5) 3_557 3_557
O2 Co1 N1 90.00(5) . .
O2 Co1 N1 90.00(5) 3_557 .
N1 Co1 N1 180.0 3_557 .
O2 Co1 O3 83.17(5) . 3_557
O2 Co1 O3 96.83(5) 3_557 3_557
N1 Co1 O3 88.15(5) 3_557 3_557
N1 Co1 O3 91.85(5) . 3_557
O2 Co1 O3 96.83(5) . .
O2 Co1 O3 83.17(5) 3_557 .
N1 Co1 O3 91.85(5) 3_557 .
N1 Co1 O3 88.15(5) . .
O3 Co1 O3 180.00(6) 3_557 .
C13 O2 Co1 126.72(12) . .
N3 O3 Co1 130.28(11) . .
C1 N1 C5 115.71(14) . .
C1 N1 Co1 121.54(11) . .
C5 N1 Co1 122.51(11) . .
C6 N2 C3 127.11(15) . .
O4 N3 O5 120.05(14) . .
O4 N3 O3 119.61(15) . .
O5 N3 O3 120.33(15) . .
N1 C1 C2 125.00(16) . .
C1 C2 C3 118.73(16) . .
N2 C3 C2 125.20(15) . .
N2 C3 C4 117.97(15) . .
C2 C3 C4 116.83(15) . .
C5 C4 C3 120.03(16) . .
N1 C5 C4 123.64(16) . .
O1 C6 N2 121.74(16) . .
O1 C6 C7 121.58(15) . .
N2 C6 C7 116.68(14) . .
C12 C7 C8 118.75(17) . .
C12 C7 C6 124.58(15) . .
C8 C7 C6 116.63(16) . .
C9 C8 C7 120.49(19) . .
C10 C9 C8 120.53(19) . .
C9 C10 C11 119.40(18) . .
C10 C11 C12 120.58(19) . .
C11 C12 C7 120.24(18) . .

loop_
_geom_bond_atom_site_label_1
_geom_bond_atom_site_label_2
_geom_bond_distance
_geom_bond_site_symmetry_2
Co1 O2 2.1098(12) .
Co1 O2 2.1098(12) 3_557
Co1 N1 2.1110(14) 3_557
Co1 N1 2.1110(14) .
Co1 O3 2.1329(12) 3_557
Co1 O3 2.1329(12) .
O1 C6 1.217(2) .
O2 C13 1.433(2) .
O3 N3 1.2619(18) .
O4 N3 1.2401(19) .
O5 N3 1.2507(19) .
N1 C1 1.344(2) .
N1 C5 1.346(2) .
N2 C6 1.374(2) .
N2 C3 1.387(2) .
C1 C2 1.371(2) .
C2 C3 1.394(2) .
C3 C4 1.402(2) .
C4 C5 1.366(2) .
C6 C7 1.497(2) .
C7 C12 1.385(2) .
C7 C8 1.395(2) .
C8 C9 1.382(3) .
C9 C10 1.372(3) .
C10 C11 1.384(3) .
C11 C12 1.385(3) .
